data_7238240
loop_
_publ_author_name
'Li, Guoliang'
'L\"u, Jian'
'Li, Xinfa'
'Yang, Hongxun'
'Xu, Bo'
'Cao, Rong'

_publ_section_title
;
 Coordination polymers of 1,4-piperazinedipropionic acid: domination by
 flexibility, coordination, and/or configuration?
;
_journal_issue 11
_journal_name_full CrystEngComm
_journal_page_first 3780
_journal_paper_doi 10.1039/c002264k
_journal_volume 12
_journal_year 2010
_chemical_formula_sum 'C10 H20 Cd2 N4 O12'
_chemical_formula_weight 613.10
_space_group_IT_number 15
_space_group_name_Hall '-C 2yc'
_space_group_name_H-M_alt 'C 1 2/c 1'
_symmetry_cell_setting monoclinic
_symmetry_space_group_name_H-M 'C 1 2/c 1'
_atom_sites_solution_hydrogens geom
_atom_sites_solution_primary direct
_atom_sites_solution_secondary difmap
_audit_creation_method SHELXL-97
_cell_angle_alpha 90.00
_cell_angle_beta 98.895(7)
_cell_angle_gamma 90.00
_cell_formula_units_Z 4
_cell_length_a 13.197(6)
_cell_length_b 9.590(4)
_cell_length_c 14.161(6)
_cell_measurement_reflns_used 2481
_cell_measurement_temperature 298(2)
_cell_measurement_theta_max 27.4816
_cell_measurement_theta_min 2.6362
_cell_volume 1770.7(13)
_computing_cell_refinement 'Bruker XSCANS'
_computing_data_collection 'Bruker XSCANS'
_computing_data_reduction 'Bruker SHELXTL'
_computing_molecular_graphics 'Bruker SHELXTL'
_computing_publication_material 'Bruker SHELXTL'
_computing_structure_refinement 'SHELXL-97 (Sheldrick, 1997)'
_computing_structure_solution 'SHELXS-97 (Sheldrick, 1990)'
_diffrn_ambient_temperature 298(2)
_diffrn_detector_area_resol_mean 28.5714
_diffrn_measured_fraction_theta_full 0.994
_diffrn_measured_fraction_theta_max 0.994
_diffrn_measurement_device_type 'mini mercury'
_diffrn_measurement_method CCD_Profile_fitting
_diffrn_radiation_monochromator graphite
_diffrn_radiation_source 'fine-focus sealed tube'
_diffrn_radiation_type MoK\a
_diffrn_radiation_wavelength 0.71073
_diffrn_reflns_av_R_equivalents 0.0548
_diffrn_reflns_av_sigmaI/netI 0.0542
_diffrn_reflns_limit_h_max 17
_diffrn_reflns_limit_h_min -15
_diffrn_reflns_limit_k_max 11
_diffrn_reflns_limit_k_min -12
_diffrn_reflns_limit_l_max 18
_diffrn_reflns_limit_l_min -18
_diffrn_reflns_number 7517
_diffrn_reflns_theta_full 27.47
_diffrn_reflns_theta_max 27.47
_diffrn_reflns_theta_min 2.64
_diffrn_standards_number 2149
_exptl_absorpt_coefficient_mu 2.475
_exptl_absorpt_correction_T_max 0.6643
_exptl_absorpt_correction_T_min 0.6120
_exptl_absorpt_correction_type multi-scan
_exptl_crystal_colour colorless
_exptl_crystal_density_diffrn 2.300
_exptl_crystal_density_method 'not measured'
_exptl_crystal_description block
_exptl_crystal_F_000 1200
_exptl_crystal_size_max 0.22
_exptl_crystal_size_mid 0.20
_exptl_crystal_size_min 0.18
_refine_diff_density_max 0.955
_refine_diff_density_min -1.390
_refine_diff_density_rms 0.323
_refine_ls_extinction_method none
_refine_ls_goodness_of_fit_ref 1.083
_refine_ls_hydrogen_treatment constr
_refine_ls_matrix_type full
_refine_ls_number_parameters 127
_refine_ls_number_reflns 2031
_refine_ls_number_restraints 0
_refine_ls_restrained_S_all 1.083
_refine_ls_R_factor_all 0.0683
_refine_ls_R_factor_gt 0.0513
_refine_ls_shift/su_max 0.011
_refine_ls_shift/su_mean 0.003
_refine_ls_structure_factor_coef Fsqd
_refine_ls_weighting_details 'calc w=1/[\s^2^(Fo^2^)+(0.0953P)^2^+2.6803P] where P=(Fo^2^+2Fc^2^)/3'
_refine_ls_weighting_scheme calc
_refine_ls_wR_factor_gt 0.1371
_refine_ls_wR_factor_ref 0.1665
_reflns_number_gt 1696
_reflns_number_total 2031
_reflns_threshold_expression >2sigma(I)
_cod_data_source_file c002264k.txt
_cod_data_source_block 1
_cod_depositor_comments
;
The following automatic conversions were performed:

data item '_exptl_absorpt_correction_type' value 'Multi-scan' was
changed to 'multi-scan' in accordance with the
/home/saulius/struct/COD-crude-data/automatic-downloads/DataCite-retrospective/RSC/depositions/lib/dictionaries/cif_core.dic
dictionary named 'cif_core.dic' version 2.4.2 last updated on
2011-04-26.

data item '_symmetry_cell_setting' value 'Monoclinic' was changed to
'monoclinic' in accordance with the
/home/saulius/struct/COD-crude-data/automatic-downloads/DataCite-retrospective/RSC/depositions/lib/dictionaries/cif_core.dic
dictionary named 'cif_core.dic' version 2.4.2 last updated on
2011-04-26.

Automatic conversion script
Id: cif_fix_values 6909 2019-04-08 15:41:33Z antanas 
;
_cod_original_sg_symbol_H-M C2/c
_cod_database_code 7238240

loop_
_symmetry_equiv_pos_as_xyz
'x, y, z'
'-x, y, -z+1/2'
'x+1/2, y+1/2, z'
'-x+1/2, y+1/2, -z+1/2'
'-x, -y, -z'
'x, -y, z-1/2'
'-x+1/2, -y+1/2, -z'
'x+1/2, -y+1/2, z-1/2'

loop_
_atom_site_label
_atom_site_type_symbol
_atom_site_fract_x
_atom_site_fract_y
_atom_site_fract_z
_atom_site_U_iso_or_equiv
_atom_site_adp_type
_atom_site_occupancy
_atom_site_symmetry_multiplicity
_atom_site_calc_flag
_atom_site_refinement_flags
Cd1 Cd 0.86869(4) 0.08199(5) 0.66979(4) 0.0334(2) Uani 1 1 d .
N1 N 0.8597(4) 0.2194(5) 0.5271(4) 0.0260(11) Uani 1 1 d .
C1 C 0.9231(5) 0.2277(7) 0.8390(5) 0.0316(15) Uani 1 1 d .
O1 O 0.8672(4) 0.2876(5) 0.7686(4) 0.0390(12) Uani 1 1 d .
O2 O 1.0483(4) 0.1022(5) 0.6696(4) 0.0355(11) Uani 1 1 d .
C2 C 0.9563(5) 0.3071(8) 0.9275(5) 0.0350(15) Uani 1 1 d .
H2A H 0.8968 0.3265 0.9578 0.042 Uiso 1 1 calc R
H2B H 0.9843 0.3957 0.9109 0.042 Uiso 1 1 calc R
N2 N 0.8544(5) -0.2116(8) 0.6432(6) 0.0499(18) Uani 1 1 d .
O3 O 0.8375(6) -0.1189(6) 0.5749(5) 0.0584(17) Uani 1 1 d .
C3 C 0.9634(5) 0.2327(7) 0.5005(5) 0.0359(15) Uani 1 1 d .
H3A H 0.9574 0.2823 0.4402 0.043 Uiso 1 1 calc R
H3B H 0.9886 0.1398 0.4900 0.043 Uiso 1 1 calc R
O4 O 0.8799(5) -0.1656(8) 0.7236(5) 0.0668(18) Uani 1 1 d .
C4 C 0.8160(5) 0.3609(6) 0.5389(5) 0.0267(13) Uani 1 1 d .
H4A H 0.8203 0.4166 0.4825 0.032 Uiso 1 1 calc R
H4B H 0.8556 0.4071 0.5934 0.032 Uiso 1 1 calc R
O5 O 0.8417(7) -0.3298(7) 0.6251(6) 0.083(2) Uani 1 1 d .
C5 C 0.7936(5) 0.1506(7) 0.4464(5) 0.0308(14) Uani 1 1 d .
H5A H 0.8201 0.0578 0.4378 0.037 Uiso 1 1 calc R
H5B H 0.7968 0.2030 0.3883 0.037 Uiso 1 1 calc R
O6W O 0.7051(4) 0.0477(5) 0.7029(4) 0.0448(14) Uani 1 1 d .
H6WA H 0.6979 0.0931 0.7539 0.067 Uiso 1 1 d R
H6WB H 0.6959 -0.0398 0.7116 0.067 Uiso 1 1 d R

loop_
_atom_site_aniso_label
_atom_site_aniso_U_11
_atom_site_aniso_U_22
_atom_site_aniso_U_33
_atom_site_aniso_U_23
_atom_site_aniso_U_13
_atom_site_aniso_U_12
Cd1 0.0358(4) 0.0296(3) 0.0339(4) -0.0004(2) 0.0024(2) -0.00390(19)
N1 0.029(3) 0.021(3) 0.026(3) -0.004(2) -0.002(2) 0.000(2)
C1 0.028(3) 0.027(3) 0.040(4) -0.003(3) 0.008(3) -0.003(3)
O1 0.042(3) 0.037(3) 0.035(3) -0.010(2) -0.006(2) 0.009(2)
O2 0.034(3) 0.030(2) 0.041(3) 0.007(2) 0.001(2) -0.001(2)
C2 0.037(3) 0.034(4) 0.034(4) 0.001(3) 0.005(3) 0.001(3)
N2 0.060(4) 0.041(4) 0.056(5) -0.016(3) 0.034(4) -0.013(3)
O3 0.101(5) 0.033(3) 0.047(4) 0.000(3) 0.030(3) -0.005(3)
C3 0.034(3) 0.039(4) 0.034(4) 0.005(3) 0.003(3) -0.001(3)
O4 0.076(4) 0.061(4) 0.063(5) 0.012(4) 0.011(4) -0.005(4)
C4 0.040(3) 0.016(3) 0.022(3) -0.001(2) 0.000(3) 0.002(2)
O5 0.150(7) 0.029(3) 0.080(5) -0.002(3) 0.048(5) -0.023(4)
C5 0.039(4) 0.019(3) 0.032(4) -0.002(3) -0.003(3) 0.000(3)
O6W 0.054(3) 0.036(3) 0.049(4) -0.010(2) 0.024(3) -0.006(2)

loop_
_atom_type_symbol
_atom_type_description
_atom_type_scat_dispersion_real
_atom_type_scat_dispersion_imag
_atom_type_scat_source
C C 0.0033 0.0016 'International Tables Vol C Tables 4.2.6.8 and 6.1.1.4'
H H 0.0000 0.0000 'International Tables Vol C Tables 4.2.6.8 and 6.1.1.4'
Cd Cd -0.8075 1.2024 'International Tables Vol C Tables 4.2.6.8 and 6.1.1.4'
N N 0.0061 0.0033 'International Tables Vol C Tables 4.2.6.8 and 6.1.1.4'
O O 0.0106 0.0060 'International Tables Vol C Tables 4.2.6.8 and 6.1.1.4'

loop_
_geom_angle_atom_site_label_1
_geom_angle_atom_site_label_2
_geom_angle_atom_site_label_3
_geom_angle
_geom_angle_site_symmetry_1
_geom_angle_site_symmetry_3
O6W Cd1 O3 85.0(2) . .
O6W Cd1 O2 97.2(2) . 2_756
O3 Cd1 O2 129.0(2) . 2_756
O6W Cd1 O2 167.9(2) . .
O3 Cd1 O2 98.8(2) . .
O2 Cd1 O2 71.5(2) 2_756 .
O6W Cd1 N1 108.90(19) . .
O3 Cd1 N1 89.26(19) . .
O2 Cd1 N1 135.81(17) 2_756 .
O2 Cd1 N1 82.75(18) . .
O6W Cd1 O1 84.65(18) . .
O3 Cd1 O1 169.4(2) . .
O2 Cd1 O1 54.81(16) 2_756 .
O2 Cd1 O1 91.81(18) . .
N1 Cd1 O1 92.03(17) . .
O6W Cd1 O4 79.3(2) . .
O3 Cd1 O4 52.4(2) . .
O2 Cd1 O4 77.8(2) 2_756 .
O2 Cd1 O4 93.8(2) . .
N1 Cd1 O4 140.7(2) . .
O1 Cd1 O4 127.3(2) . .
C3 N1 C5 107.5(5) . .
C3 N1 C4 109.8(5) . .
C5 N1 C4 107.5(5) . .
C3 N1 Cd1 109.5(4) . .
C5 N1 Cd1 110.6(4) . .
C4 N1 Cd1 112.0(4) . .
O2 C1 O1 119.6(7) 2_756 .
O2 C1 C2 121.0(7) 2_756 .
O1 C1 C2 119.3(6) . .
C1 O1 Cd1 91.7(4) . .
C1 O2 Cd1 93.9(4) 2_756 2_756
C1 O2 Cd1 112.8(4) 2_756 .
Cd1 O2 Cd1 107.7(2) 2_756 .
C1 C2 C3 114.2(6) . 2_756
C1 C2 H2A 108.7 . .
C3 C2 H2A 108.7 2_756 .
C1 C2 H2B 108.7 . .
C3 C2 H2B 108.7 2_756 .
H2A C2 H2B 107.6 . .
O5 N2 O4 124.5(9) . .
O5 N2 O3 119.7(8) . .
O4 N2 O3 115.8(7) . .
N2 O3 Cd1 98.0(5) . .
N1 C3 C2 116.4(6) . 2_756
N1 C3 H3A 108.2 . .
C2 C3 H3A 108.2 2_756 .
N1 C3 H3B 108.2 . .
C2 C3 H3B 108.2 2_756 .
H3A C3 H3B 107.3 . .
N2 O4 Cd1 93.7(5) . .
N1 C4 C5 110.3(5) . 7_656
N1 C4 H4A 109.6 . .
C5 C4 H4A 109.6 7_656 .
N1 C4 H4B 109.6 . .
C5 C4 H4B 109.6 7_656 .
H4A C4 H4B 108.1 . .
N1 C5 C4 113.1(6) . 7_656
N1 C5 H5A 109.0 . .
C4 C5 H5A 109.0 7_656 .
N1 C5 H5B 109.0 . .
C4 C5 H5B 109.0 7_656 .
H5A C5 H5B 107.8 . .
Cd1 O6W H6WA 109.1 . .
Cd1 O6W H6WB 109.0 . .
H6WA O6W H6WB 109.7 . .

loop_
_geom_bond_atom_site_label_1
_geom_bond_atom_site_label_2
_geom_bond_distance
_geom_bond_site_symmetry_2
Cd1 O6W 2.303(5) .
Cd1 O3 2.349(6) .
Cd1 O2 2.376(6) 2_756
Cd1 O2 2.378(5) .
Cd1 N1 2.401(6) .
Cd1 O1 2.419(5) .
Cd1 O4 2.491(7) .
N1 C3 1.480(8) .
N1 C5 1.481(8) .
N1 C4 1.493(7) .
C1 O2 1.273(8) 2_756
C1 O1 1.281(9) .
C1 C2 1.475(10) .
O2 C1 1.273(8) 2_756
O2 Cd1 2.376(6) 2_756
C2 C3 1.528(9) 2_756
C2 H2A 0.9700 .
C2 H2B 0.9700 .
N2 O5 1.169(9) .
N2 O4 1.219(10) .
N2 O3 1.307(10) .
C3 C2 1.528(9) 2_756
C3 H3A 0.9700 .
C3 H3B 0.9700 .
C4 C5 1.497(9) 7_656
C4 H4A 0.9700 .
C4 H4B 0.9700 .
C5 C4 1.497(9) 7_656
C5 H5A 0.9700 .
C5 H5B 0.9700 .
O6W H6WA 0.8600 .
O6W H6WB 0.8599 .

loop_
_geom_hbond_atom_site_label_D
_geom_hbond_atom_site_label_H
_geom_hbond_atom_site_label_A
_geom_hbond_distance_DH
_geom_hbond_distance_HA
_geom_hbond_distance_DA
_geom_hbond_angle_DHA
_geom_hbond_site_symmetry_A
O6W H6WA O5 0.86 2.01 2.857(9) 168.2 4_656
O6W H6WB O1 0.86 1.89 2.723(7) 161.8 4_646
